data_7109739
loop_
_publ_author_name
'Zhuxiu Zhang'
'Andrey Drapailo'
'Yuriy Matvieiev'
'Lukasz Wojtas'
'Michael J. Zaworotko'

_publ_section_title
;
 A calixarene based metal organic material, calixMOM, that binds potassium
 cations
;
_journal_name_full Chem.Commun.
_journal_page_first 8353
_journal_paper_doi 10.1039/c3cc44687e
_journal_volume 49
_journal_year 2013
_chemical_formula_sum 'C58 H63.33 K1.34 Mn1.33 N3.33 O16.67 S4'
_chemical_formula_weight 1327.67
_chemical_name_systematic
; 
 ? 
;
_space_group_IT_number 220
_symmetry_cell_setting cubic
_symmetry_space_group_name_Hall 'I -4bd 2c 3'
_symmetry_space_group_name_H-M 'I -4 3 d'
_atom_sites_solution_hydrogens geom
_atom_sites_solution_primary direct
_atom_sites_solution_secondary difmap
_audit_creation_method SHELXL-97
_cell_angle_alpha 90.00
_cell_angle_beta 90.00
_cell_angle_gamma 90.00
_cell_formula_units_Z 12
_cell_length_a 27.1849(4)
_cell_length_b 27.1849(4)
_cell_length_c 27.1849(4)
_cell_measurement_temperature 120(2)
_cell_volume 20090.2(5)
_computing_cell_refinement 'APEX2 (Bruker, 2010); SAINT (Bruker, 2009)'
_computing_data_collection 'APEX2 (Bruker, 2010)'
_computing_data_reduction 'SAINT (Bruker, 2009);XPREP(Sheldrick,2008)'
_computing_publication_material 'OLEX2 (Dolomanov,2009)'
_computing_structure_refinement 'SHELXL-97 (Sheldrick, 2008)'
_computing_structure_solution 'SHELXS-97 (Sheldrick, 2008)'
_diffrn_ambient_temperature 120(2)
_diffrn_measured_fraction_theta_full 0.989
_diffrn_measured_fraction_theta_max 0.990
_diffrn_measurement_device_type 'Bruker D8 Venture PHOTON 100 CMOS'
_diffrn_measurement_method 'omega scans'
_diffrn_radiation_monochromator mirrors
_diffrn_radiation_source 'INCOATEC Imus micro-focus source'
_diffrn_radiation_type CuK\a
_diffrn_radiation_wavelength 1.54178
_diffrn_reflns_av_R_equivalents 0.0602
_diffrn_reflns_av_sigmaI/netI 0.0430
_diffrn_reflns_limit_h_max 17
_diffrn_reflns_limit_h_min -27
_diffrn_reflns_limit_k_max 27
_diffrn_reflns_limit_k_min -32
_diffrn_reflns_limit_l_max 28
_diffrn_reflns_limit_l_min -15
_diffrn_reflns_number 20314
_diffrn_reflns_theta_full 66.51
_diffrn_reflns_theta_max 66.51
_diffrn_reflns_theta_min 3.98
_exptl_absorpt_coefficient_mu 4.550
_exptl_absorpt_correction_T_max 0.752
_exptl_absorpt_correction_T_min 0.597
_exptl_absorpt_correction_type multi-scan
_exptl_absorpt_process_details 'SADABS; (Sheldrick, 2003)'
_exptl_crystal_colour colorless
_exptl_crystal_density_diffrn 1.317
_exptl_crystal_density_method 'not measured'
_exptl_crystal_description block
_exptl_crystal_F_000 8290
_exptl_crystal_size_max 0.05
_exptl_crystal_size_mid 0.05
_exptl_crystal_size_min 0.05
_refine_diff_density_max 1.335
_refine_diff_density_min -0.592
_refine_diff_density_rms 0.088
_refine_ls_abs_structure_details 'Flack H D (1983), Acta Cryst. A39, 876-881'
_refine_ls_abs_structure_Flack 0.051(18)
_refine_ls_extinction_method none
_refine_ls_goodness_of_fit_ref 1.096
_refine_ls_hydrogen_treatment constr
_refine_ls_matrix_type full
_refine_ls_number_parameters 215
_refine_ls_number_reflns 2868
_refine_ls_number_restraints 27
_refine_ls_restrained_S_all 1.109
_refine_ls_R_factor_all 0.0941
_refine_ls_R_factor_gt 0.0767
_refine_ls_shift/su_max 0.000
_refine_ls_shift/su_mean 0.000
_refine_ls_structure_factor_coef Fsqd
_refine_ls_weighting_details 'calc w=1/[\s^2^(Fo^2^)+(0.1185P)^2^+52.4186P] where P=(Fo^2^+2Fc^2^)/3'
_refine_ls_weighting_scheme calc
_refine_ls_wR_factor_gt 0.2000
_refine_ls_wR_factor_ref 0.2195
_reflns_number_gt 2357
_reflns_number_total 2868
_reflns_threshold_expression >2sigma(I)
_cod_data_source_file c3cc44687e.txt
_cod_data_source_block calixMOM-2
_cod_original_sg_symbol_H-M I-43d
_cod_database_code 7109739

loop_
_symmetry_equiv_pos_as_xyz
'x, y, z'
'y+1/4, -x+3/4, -z+1/4'
'-x, -y+1/2, z'
'-y+1/4, x+1/4, -z+3/4'
'-x+1/4, z+1/4, -y+3/4'
'x, -y, -z+1/2'
'-x+3/4, -z+1/4, y+1/4'
'-z+3/4, -y+1/4, x+1/4'
'-x+1/2, y, -z'
'z+1/4, -y+3/4, -x+1/4'
'z, x, y'
'y, z, x'
'-y, -z+1/2, x'
'z, -x, -y+1/2'
'-y+1/2, z, -x'
'-z, -x+1/2, y'
'-z+1/2, x, -y'
'y, -z, -x+1/2'
'-y+3/4, -x+1/4, z+1/4'
'y+1/4, x+1/4, z+1/4'
'x+1/4, -z+3/4, -y+1/4'
'x+1/4, z+1/4, y+1/4'
'-z+1/4, y+1/4, -x+3/4'
'z+1/4, y+1/4, x+1/4'
'x+1/2, y+1/2, z+1/2'
'y+3/4, -x+5/4, -z+3/4'
'-x+1/2, -y+1, z+1/2'
'-y+3/4, x+3/4, -z+5/4'
'-x+3/4, z+3/4, -y+5/4'
'x+1/2, -y+1/2, -z+1'
'-x+5/4, -z+3/4, y+3/4'
'-z+5/4, -y+3/4, x+3/4'
'-x+1, y+1/2, -z+1/2'
'z+3/4, -y+5/4, -x+3/4'
'z+1/2, x+1/2, y+1/2'
'y+1/2, z+1/2, x+1/2'
'-y+1/2, -z+1, x+1/2'
'z+1/2, -x+1/2, -y+1'
'-y+1, z+1/2, -x+1/2'
'-z+1/2, -x+1, y+1/2'
'-z+1, x+1/2, -y+1/2'
'y+1/2, -z+1/2, -x+1'
'-y+5/4, -x+3/4, z+3/4'
'y+3/4, x+3/4, z+3/4'
'x+3/4, -z+5/4, -y+3/4'
'x+3/4, z+3/4, y+3/4'
'-z+3/4, y+3/4, -x+5/4'
'z+3/4, y+3/4, x+3/4'

loop_
_atom_site_label
_atom_site_type_symbol
_atom_site_fract_x
_atom_site_fract_y
_atom_site_fract_z
_atom_site_U_iso_or_equiv
_atom_site_adp_type
_atom_site_occupancy
_atom_site_symmetry_multiplicity
_atom_site_calc_flag
_atom_site_refinement_flags
_atom_site_disorder_assembly
_atom_site_disorder_group
Mn1 Mn 0.39822(6) 0.60178(6) 0.10178(6) 0.0675(6) Uani 1 3 d SU . .
K2 K 0.2500 0.46942(8) 0.0000 0.0354(5) Uani 0.67 2 d SPU . .
S3 S 0.28492(9) 0.37131(8) 0.13969(7) 0.0727(6) Uani 1 1 d . . .
C1 C 0.3340(2) 0.3704(3) 0.0502(3) 0.0567(16) Uani 1 1 d . . .
O2 O 0.32405(19) 0.41980(16) 0.04575(19) 0.0605(13) Uani 1 1 d . . .
C3 C 0.3591(3) 0.2703(3) 0.0606(3) 0.065(2) Uani 1 1 d . . .
O4 O 0.3158(2) 0.51813(18) 0.0482(3) 0.0785(18) Uani 1 1 d U A .
O5 O 0.3837(2) 0.5275(2) 0.0913(2) 0.0747(16) Uani 1 1 d . A .
C7 C 0.3288(3) 0.2939(2) 0.0948(3) 0.0553(16) Uani 1 1 d . . .
H7 H 0.3165 0.2758 0.1221 0.066 Uiso 1 1 calc R . .
C8 C 0.3514(3) 0.5022(3) 0.0693(3) 0.0603(17) Uani 1 1 d . . .
C9 C 0.3161(3) 0.3432(3) 0.0901(3) 0.0593(17) Uani 1 1 d . . .
C11 C 0.3744(3) 0.2963(3) 0.0206(3) 0.066(2) Uani 1 1 d . . .
H11 H 0.3937 0.2803 -0.0038 0.079 Uiso 1 1 calc R . .
C13 C 0.3620(3) 0.4487(3) 0.0700(4) 0.076(2) Uani 1 1 d . A .
H13A H 0.3939 0.4427 0.0534 0.091 Uiso 1 1 calc R . .
H13B H 0.3651 0.4377 0.1045 0.091 Uiso 1 1 calc R . .
C16 C 0.2357(3) 0.4028(3) 0.1123(3) 0.0587(18) Uani 1 1 d . . .
C2 C 0.3922(4) 0.2087(4) 0.1218(4) 0.096(3) Uani 1 1 d . . .
H2A H 0.4032 0.2402 0.1354 0.144 Uiso 1 1 calc R . .
H2B H 0.4198 0.1854 0.1216 0.144 Uiso 1 1 calc R . .
H2C H 0.3654 0.1955 0.1420 0.144 Uiso 1 1 calc R . .
C4 C 0.3743(4) 0.2163(3) 0.0700(4) 0.080(3) Uani 1 1 d . . .
C5 C 0.3279(5) 0.1845(3) 0.0625(4) 0.098(3) Uani 1 1 d . . .
H5A H 0.3020 0.1955 0.0850 0.146 Uiso 1 1 calc R . .
H5B H 0.3358 0.1499 0.0694 0.146 Uiso 1 1 calc R . .
H5C H 0.3165 0.1877 0.0285 0.146 Uiso 1 1 calc R . .
C6 C 0.4133(6) 0.2002(5) 0.0320(6) 0.151(6) Uani 1 1 d U . .
H6A H 0.3974 0.1943 0.0003 0.227 Uiso 1 1 calc R . .
H6B H 0.4293 0.1700 0.0433 0.227 Uiso 1 1 calc R . .
H6C H 0.4380 0.2263 0.0285 0.227 Uiso 1 1 calc R . .
O1 O 0.3214(4) 0.6304(6) 0.0879(5) 0.096(5) Uani 0.50 1 d PD A -1
C10 C 0.2422(13) 0.6998(12) 0.0639(13) 0.187(13) Uiso 0.50 1 d PD A -1
H10A H 0.2294 0.6823 0.0927 0.281 Uiso 0.50 1 calc PR A -1
H10B H 0.2148 0.7150 0.0460 0.281 Uiso 0.50 1 calc PR A -1
H10C H 0.2652 0.7255 0.0746 0.281 Uiso 0.50 1 calc PR A -1
C12 C 0.3034(6) 0.6382(8) 0.0479(9) 0.21(3) Uani 0.50 1 d PD A -1
H12 H 0.3190 0.6203 0.0223 0.250 Uiso 0.50 1 calc PR A -1
N14 N 0.2675(5) 0.6655(5) 0.0320(7) 0.088(5) Uani 0.50 1 d PD A -1
C14 C 0.2498(17) 0.6646(14) -0.0180(10) 0.187(13) Uiso 0.50 1 d PD A -1
H14A H 0.2145 0.6573 -0.0181 0.281 Uiso 0.50 1 calc PR A -1
H14B H 0.2674 0.6390 -0.0364 0.281 Uiso 0.50 1 calc PR A -1
H14C H 0.2556 0.6966 -0.0334 0.281 Uiso 0.50 1 calc PR A -1
C15 C 0.4902(7) 0.5098(7) 0.0098(7) 0.202(13) Uiso 1 3 d SDU . .
H15A H 0.5041 0.5113 0.0431 0.302 Uiso 0.33 1 calc PR . .
H15B H 0.4569 0.4959 0.0113 0.302 Uiso 0.33 1 calc PR . .
H15C H 0.4887 0.5431 -0.0041 0.302 Uiso 0.33 1 calc PR . .
C17 C 0.524(3) 0.4326(11) -0.0036(16) 0.154(11) Uiso 0.33 1 d PDU . .
H17 H 0.5342 0.4082 -0.0265 0.185 Uiso 0.33 1 calc PR . .
O8 O 0.3739(10) 0.6379(12) 0.1684(7) 0.114(9) Uani 0.33 1 d PU A .
O9 O 0.5146(11) 0.4184(11) 0.0385(12) 0.134(9) Uiso 0.33 1 d PD . .
C18 C 0.556(4) 0.498(3) -0.055(4) 0.30(6) Uiso 0.33 1 d PD . .
N1 N 0.5207(6) 0.4793(6) -0.0207(6) 0.169(9) Uiso 1 3 d SDU . .

loop_
_atom_site_aniso_label
_atom_site_aniso_U_11
_atom_site_aniso_U_22
_atom_site_aniso_U_33
_atom_site_aniso_U_23
_atom_site_aniso_U_13
_atom_site_aniso_U_12
Mn1 0.0675(6) 0.0675(6) 0.0675(6) 0.0099(6) -0.0099(6) -0.0099(6)
K2 0.0308(12) 0.0220(10) 0.0533(14) 0.000 -0.0186(10) 0.000
S3 0.0919(14) 0.0718(12) 0.0543(10) 0.0023(9) -0.0086(9) 0.0333(10)
C1 0.052(4) 0.056(4) 0.063(4) 0.007(3) -0.004(3) 0.006(3)
O2 0.068(3) 0.042(2) 0.071(3) 0.010(2) -0.015(2) -0.001(2)
C3 0.063(5) 0.051(4) 0.082(5) 0.018(4) 0.015(4) 0.009(3)
O4 0.061(3) 0.050(3) 0.124(5) 0.000(3) -0.043(3) -0.009(2)
O5 0.076(4) 0.069(3) 0.079(4) 0.012(3) -0.021(3) -0.018(3)
C7 0.067(4) 0.050(4) 0.049(4) 0.013(3) 0.007(3) 0.016(3)
C8 0.052(4) 0.063(4) 0.066(4) 0.002(3) -0.016(3) -0.013(3)
C9 0.060(4) 0.062(4) 0.057(4) 0.002(3) -0.010(3) 0.015(3)
C11 0.064(4) 0.057(4) 0.077(5) 0.018(4) 0.008(4) 0.007(3)
C13 0.073(6) 0.063(5) 0.091(6) 0.014(4) -0.034(4) -0.004(4)
C16 0.066(4) 0.058(4) 0.051(4) 0.003(3) 0.002(3) 0.014(3)
C2 0.103(7) 0.066(5) 0.118(8) 0.037(5) -0.012(6) 0.021(5)
C4 0.092(6) 0.052(4) 0.095(6) 0.014(4) 0.031(5) 0.019(4)
C5 0.159(11) 0.037(4) 0.097(7) 0.005(4) 0.010(7) 0.011(5)
C6 0.186(12) 0.088(7) 0.179(12) 0.042(8) 0.089(10) 0.071(8)
O1 0.033(6) 0.174(14) 0.080(8) 0.030(9) -0.003(5) 0.035(7)
C12 0.038(11) 0.085(16) 0.50(8) 0.04(3) 0.02(2) 0.018(11)
N14 0.074(10) 0.054(8) 0.137(14) 0.003(8) 0.004(10) 0.034(7)
O8 0.107(18) 0.17(3) 0.062(10) -0.028(15) 0.010(11) 0.072(16)

loop_
_atom_type_symbol
_atom_type_description
_atom_type_scat_dispersion_real
_atom_type_scat_dispersion_imag
_atom_type_scat_source
C C 0.0181 0.0091 'International Tables Vol C Tables 4.2.6.8 and 6.1.1.4'
H H 0.0000 0.0000 'International Tables Vol C Tables 4.2.6.8 and 6.1.1.4'
K K 0.3868 1.0657 'International Tables Vol C Tables 4.2.6.8 and 6.1.1.4'
Mn Mn -0.5299 2.8052 'International Tables Vol C Tables 4.2.6.8 and 6.1.1.4'
N N 0.0311 0.0180 'International Tables Vol C Tables 4.2.6.8 and 6.1.1.4'
O O 0.0492 0.0322 'International Tables Vol C Tables 4.2.6.8 and 6.1.1.4'
S S 0.3331 0.5567 'International Tables Vol C Tables 4.2.6.8 and 6.1.1.4'

loop_
_geom_angle_atom_site_label_1
_geom_angle_atom_site_label_2
_geom_angle_atom_site_label_3
_geom_angle
_geom_angle_site_symmetry_1
_geom_angle_site_symmetry_3
O5 Mn1 O5 94.5(2) 39 40_554
O5 Mn1 O5 94.5(2) 39 .
O5 Mn1 O5 94.5(2) 40_554 .
O5 Mn1 O8 101.5(7) 39 .
O5 Mn1 O8 140.3(8) 40_554 .
O5 Mn1 O8 119.8(10) . .
O5 Mn1 O8 119.8(10) 39 39
O5 Mn1 O8 101.5(7) 40_554 39
O5 Mn1 O8 140.3(8) . 39
O8 Mn1 O8 39.2(9) . 39
O5 Mn1 O8 140.3(8) 39 40_554
O5 Mn1 O8 119.8(10) 40_554 40_554
O5 Mn1 O8 101.6(7) . 40_554
O8 Mn1 O8 39.2(10) . 40_554
O8 Mn1 O8 39.2(10) 39 40_554
O5 Mn1 O1 84.2(4) 39 40_554
O5 Mn1 O1 97.8(5) 40_554 40_554
O5 Mn1 O1 167.8(5) . 40_554
O8 Mn1 O1 49.0(11) . 40_554
O8 Mn1 O1 36.6(10) 39 40_554
O8 Mn1 O1 72.6(7) 40_554 40_554
O5 Mn1 O1 97.8(5) 39 39
O5 Mn1 O1 167.8(5) 40_554 39
O5 Mn1 O1 84.2(4) . 39
O8 Mn1 O1 36.6(9) . 39
O8 Mn1 O1 72.6(7) 39 39
O8 Mn1 O1 49.0(11) 40_554 39
O1 Mn1 O1 83.9(6) 40_554 39
O5 Mn1 O1 167.8(5) 39 .
O5 Mn1 O1 84.2(4) 40_554 .
O5 Mn1 O1 97.8(5) . .
O8 Mn1 O1 72.6(7) . .
O8 Mn1 O1 49.0(11) 39 .
O8 Mn1 O1 36.6(9) 40_554 .
O1 Mn1 O1 83.9(6) 40_554 .
O1 Mn1 O1 83.9(6) 39 .
O4 K2 O4 118.3(2) 9 .
O4 K2 O2 175.9(2) 9 .
O4 K2 O2 60.67(15) . .
O4 K2 O2 60.67(15) 9 9
O4 K2 O2 175.9(2) . 9
O2 K2 O2 120.6(2) . 9
O4 K2 C7 81.3(2) 9 32_454
O4 K2 C7 105.2(2) . 32_454
O2 K2 C7 102.82(17) . 32_454
O2 K2 C7 70.82(16) 9 32_454
O4 K2 C7 105.2(2) 9 10
O4 K2 C7 81.3(2) . 10
O2 K2 C7 70.82(16) . 10
O2 K2 C7 102.82(17) 9 10
C7 K2 C7 167.6(2) 32_454 10
O4 K2 C3 81.4(2) 9 10
O4 K2 C3 93.7(2) . 10
O2 K2 C3 94.63(18) . 10
O2 K2 C3 90.01(17) 9 10
C7 K2 C3 158.80(17) 32_454 10
C7 K2 C3 23.84(17) 10 10
O4 K2 C3 93.7(2) 9 32_454
O4 K2 C3 81.4(2) . 32_454
O2 K2 C3 90.01(17) . 32_454
O2 K2 C3 94.64(18) 9 32_454
C7 K2 C3 23.84(17) 32_454 32_454
C7 K2 C3 158.80(17) 10 32_454
C3 K2 C3 170.6(3) 10 32_454
O4 K2 C11 71.2(2) 9 10
O4 K2 C11 116.6(2) . 10
O2 K2 C11 105.43(18) . 10
O2 K2 C11 67.12(16) 9 10
C7 K2 C11 137.08(17) 32_454 10
C7 K2 C11 40.63(18) 10 10
C3 K2 C11 22.90(17) 10 10
C3 K2 C11 160.30(19) 32_454 10
O4 K2 C11 116.6(2) 9 32_454
O4 K2 C11 71.2(2) . 32_454
O2 K2 C11 67.12(16) . 32_454
O2 K2 C11 105.43(18) 9 32_454
C7 K2 C11 40.63(18) 32_454 32_454
C7 K2 C11 137.08(17) 10 32_454
C3 K2 C11 160.30(19) 10 32_454
C3 K2 C11 22.90(17) 32_454 32_454
C11 K2 C11 165.8(3) 10 32_454
O4 K2 C8 134.17(19) 9 .
O4 K2 C8 15.96(17) . .
O2 K2 C8 44.72(16) . .
O2 K2 C8 165.08(18) 9 .
C7 K2 C8 106.97(17) 32_454 .
C7 K2 C8 76.33(18) 10 .
C3 K2 C8 93.87(19) 10 .
C3 K2 C8 83.7(2) 32_454 .
C11 K2 C8 115.86(19) 10 .
C11 K2 C8 68.14(19) 32_454 .
O4 K2 C8 15.97(17) 9 9
O4 K2 C8 134.17(19) . 9
O2 K2 C8 165.08(18) . 9
O2 K2 C8 44.72(16) 9 9
C7 K2 C8 76.33(18) 32_454 9
C7 K2 C8 106.97(17) 10 9
C3 K2 C8 83.7(2) 10 9
C3 K2 C8 93.87(19) 32_454 9
C11 K2 C8 68.14(19) 10 9
C11 K2 C8 115.86(19) 32_454 9
C8 K2 C8 150.1(3) . 9
C16 S3 C9 104.7(3) . .
O2 C1 C16 119.3(6) . 10
O2 C1 C9 121.0(7) . .
C16 C1 C9 119.7(6) 10 .
C1 O2 C13 110.4(5) . .
C1 O2 K2 132.0(4) . .
C13 O2 K2 117.6(4) . .
C11 C3 C7 118.3(6) . .
C11 C3 C4 122.9(7) . .
C7 C3 C4 118.8(6) . .
C11 C3 K2 80.7(5) . 32_454
C7 C3 K2 76.8(5) . 32_454
C4 C3 K2 113.0(6) . 32_454
C8 O4 K2 127.9(5) . .
C8 O5 Mn1 136.5(5) . .
C9 C7 C3 121.8(6) . .
C9 C7 H7 119.1 . .
C3 C7 H7 119.1 . .
O4 C8 O5 125.9(7) . .
O4 C8 C13 120.8(6) . .
O5 C8 C13 113.2(6) . .
O4 C8 K2 36.1(3) . .
O5 C8 K2 162.0(5) . .
C13 C8 K2 84.7(4) . .
C7 C9 C1 119.6(7) . .
C7 C9 S3 117.8(6) . .
C1 C9 S3 122.0(6) . .
C7 C9 K2 73.8(4) . 32_454
C1 C9 K2 83.8(4) . 32_454
S3 C9 K2 120.1(4) . 32_454
C3 C11 C16 121.7(7) . 10
C3 C11 K2 76.4(5) . 32_454
C16 C11 K2 82.8(4) 10 32_454
C3 C11 H11 119.2 . .
C16 C11 H11 119.2 10 .
K2 C11 H11 111.7 32_454 .
O2 C13 C8 112.8(6) . .
O2 C13 H13A 109.0 . .
C8 C13 H13A 109.0 . .
O2 C13 H13B 109.0 . .
C8 C13 H13B 109.0 . .
H13A C13 H13B 107.8 . .
C1 C16 C11 118.8(7) 32_454 32_454
C1 C16 S3 123.2(5) 32_454 .
C11 C16 S3 117.6(6) 32_454 .
C4 C2 H2A 109.5 . .
C4 C2 H2B 109.5 . .
H2A C2 H2B 109.5 . .
C4 C2 H2C 109.5 . .
H2A C2 H2C 109.5 . .
H2B C2 H2C 109.5 . .
C2 C4 C5 108.2(8) . .
C2 C4 C6 111.4(10) . .
C5 C4 C6 108.4(10) . .
C2 C4 C3 111.8(8) . .
C5 C4 C3 107.0(7) . .
C6 C4 C3 109.9(7) . .
C4 C5 H5A 109.5 . .
C4 C5 H5B 109.5 . .
H5A C5 H5B 109.5 . .
C4 C5 H5C 109.5 . .
H5A C5 H5C 109.5 . .
H5B C5 H5C 109.5 . .
C4 C6 H6A 109.5 . .
C4 C6 H6B 109.5 . .
H6A C6 H6B 109.5 . .
C4 C6 H6C 109.5 . .
H6A C6 H6C 109.5 . .
H6B C6 H6C 109.5 . .
C12 O1 O8 166.2(16) . 40_554
C12 O1 Mn1 125.8(12) . .
O8 O1 Mn1 68.0(8) 40_554 .
N14 C10 H10A 109.5 . .
N14 C10 H10B 109.5 . .
H10A C10 H10B 109.5 . .
N14 C10 H10C 109.5 . .
H10A C10 H10C 109.5 . .
H10B C10 H10C 109.5 . .
O1 C12 N14 135(2) . .
O1 C12 H12 112.7 . .
N14 C12 H12 112.7 . .
C12 N14 C14 124(2) . .
C12 N14 C10 122(2) . .
C14 N14 C10 115(2) . .
N14 C14 H14A 109.5 . .
N14 C14 H14B 109.5 . .
H14A C14 H14B 109.5 . .
N14 C14 H14C 109.5 . .
H14A C14 H14C 109.5 . .
H14B C14 H14C 109.5 . .
N1 C15 H15A 109.5 . .
N1 C15 H15B 109.5 . .
H15A C15 H15B 109.5 . .
N1 C15 H15C 109.5 . .
H15A C15 H15C 109.5 . .
H15B C15 H15C 109.5 . .
O9 C17 N1 127(4) . .
O9 C17 H17 116.7 . .
N1 C17 H17 116.7 . .
O1 O8 O8 80(3) 39 40_554
O1 O8 O8 134(3) 39 39
O8 O8 O8 59.996(2) 40_554 39
O1 O8 Mn1 75.4(10) 39 .
O8 O8 Mn1 70.4(5) 40_554 .
O8 O8 Mn1 70.4(5) 39 .
C17 O9 C18 31(4) . 40_554
N1 C18 O9 94(6) . 39
C17 N1 C17 106(3) 40_554 39
C17 N1 C17 106(3) 40_554 .
C17 N1 C17 106(3) 39 .
C17 N1 C15 112(2) 40_554 .
C17 N1 C15 112(2) 39 .
C17 N1 C15 112(2) . .
C17 N1 C18 38(5) 40_554 39
C17 N1 C18 121(4) 39 39
C17 N1 C18 69(6) . 39
C15 N1 C18 124(3) . 39
C17 N1 C18 69(6) 40_554 .
C17 N1 C18 38(5) 39 .
C17 N1 C18 121(4) . .
C15 N1 C18 124(3) . .
C18 N1 C18 92(4) 39 .
C17 N1 C18 121(4) 40_554 40_554
C17 N1 C18 69(6) 39 40_554
C17 N1 C18 38(5) . 40_554
C15 N1 C18 124(3) . 40_554
C18 N1 C18 92(4) 39 40_554
C18 N1 C18 92(4) . 40_554

loop_
_geom_bond_atom_site_label_1
_geom_bond_atom_site_label_2
_geom_bond_distance
_geom_bond_site_symmetry_2
Mn1 O5 2.076(6) 39
Mn1 O5 2.076(6) 40_554
Mn1 O5 2.076(6) .
Mn1 O8 2.163(17) .
Mn1 O8 2.163(17) 39
Mn1 O8 2.163(17) 40_554
Mn1 O1 2.259(11) 40_554
Mn1 O1 2.259(11) 39
Mn1 O1 2.259(11) .
K2 O4 2.583(5) 9
K2 O4 2.583(5) .
K2 O2 2.724(5) .
K2 O2 2.724(5) 9
K2 C7 3.371(8) 32_454
K2 C7 3.371(8) 10
K2 C3 3.403(8) 10
K2 C3 3.403(8) 32_454
K2 C11 3.455(8) 10
K2 C11 3.455(8) 32_454
K2 C8 3.457(6) .
K2 C8 3.457(6) 9
S3 C16 1.755(7) .
S3 C9 1.765(8) .
C1 O2 1.375(9) .
C1 C16 1.394(10) 10
C1 C9 1.400(11) .
O2 C13 1.454(9) .
C3 C11 1.362(10) .
C3 C7 1.399(10) .
C3 C4 1.548(10) .
C3 K2 3.403(8) 32_454
O4 C8 1.205(9) .
O5 C8 1.264(8) .
C7 C9 1.390(10) .
C7 H7 0.9500 .
C8 C13 1.484(11) .
C9 K2 3.483(8) 32_454
C11 C16 1.432(10) 10
C11 K2 3.455(8) 32_454
C11 H11 0.9500 .
C13 H13A 0.9900 .
C13 H13B 0.9900 .
C16 C1 1.394(10) 32_454
C16 C11 1.432(10) 32_454
C2 C4 1.502(14) .
C2 H2A 0.9800 .
C2 H2B 0.9800 .
C2 H2C 0.9800 .
C4 C5 1.542(15) .
C4 C6 1.544(14) .
C5 H5A 0.9800 .
C5 H5B 0.9800 .
C5 H5C 0.9800 .
C6 H6A 0.9800 .
C6 H6B 0.9800 .
C6 H6C 0.9800 .
O1 C12 1.212(18) .
O1 O8 1.39(4) 40_554
C10 N14 1.447(13) .
C10 H10A 0.9800 .
C10 H10B 0.9800 .
C10 H10C 0.9800 .
C12 N14 1.301(15) .
C12 H12 0.9500 .
N14 C14 1.441(13) .
C14 H14A 0.9800 .
C14 H14B 0.9800 .
C14 H14C 0.9800 .
C15 N1 1.438(19) .
C15 H15A 0.9800 .
C15 H15B 0.9800 .
C15 H15C 0.9800 .
C17 O9 1.24(2) .
C17 N1 1.36(2) .
C17 H17 0.9500 .
O8 O1 1.39(4) 39
O8 O8 1.45(4) 40_554
O8 O8 1.45(4) 39
O9 C18 1.71(14) 40_554
C18 N1 1.44(2) .
C18 O9 1.71(14) 39
N1 C17 1.36(2) 40_554
N1 C17 1.36(2) 39
N1 C18 1.44(2) 39
N1 C18 1.44(2) 40_554
